data_2100046
loop_
_publ_author_name
'Richard E. Marsh'

_publ_section_title
;
 Space group <i>P</i>1: an update
;
_journal_issue 3
_journal_name_full 'Acta Crystallographica Section B'
_journal_page_first 359
_journal_page_last 359
_journal_paper_doi 10.1107/S0108768105009651
_journal_volume 61
_journal_year 2005
_chemical_formula_moiety 'C56 H50 N2 O2 Ti'
_chemical_formula_sum 'C56 H50 N2 O2 Ti'
_space_group_crystal_system monoclinic
_space_group_IT_number 9
_space_group_name_Hall 'C -2yc'
_space_group_name_H-M_alt 'C 1 c 1'
_audit_creation_method CRYM
_cell_angle_alpha 90
_cell_angle_beta 106.02
_cell_angle_gamma 90
_cell_formula_units_Z 4
_cell_length_a 10.9120
_cell_length_b 21.3340
_cell_length_c 19.5290
_cell_volume 4369.732
_cod_data_source_file bk0148.cif
_cod_data_source_block HOZGAE
_cod_depositor_comments
;
 Updating space group information and adding the symmetry operation list.

 Antanas Vaitkus,
 2018-06-15

  Added moiety chemical formula and Z value from Marsh (2005) paper.
  The summary chemical formula is calculated from moiety formula using
  AdHocParser
  (svn://www.crystallography.net/cod-tools/trunk/Formulae/AdHocParser.yp,
  revision 1441.)

  Andrius Merkys
  2013-11-11
;
_cod_original_sg_symbol_H-M 'C c'
_cod_original_formula_sum 'not given'
_cod_database_code 2100046

loop_
_space_group_symop_id
_space_group_symop_operation_xyz
1 x,y,z
2 x,-y,z+1/2
3 x+1/2,y+1/2,z
4 x+1/2,-y+1/2,z+1/2

loop_
_atom_site_label
_atom_site_fract_x
_atom_site_fract_y
_atom_site_fract_z
_atom_site_type_symbol
Ti1 1.05182 0.15549 0.71172 Ti
O1 0.93942 0.10710 0.64791 O
O2 1.09415 0.12795 0.80589 O
N1 1.19545 0.17725 0.67700 N
N2 1.00145 0.24205 0.69993 N
C1 1.22445 0.22755 0.72452 C
C2 1.12357 0.26127 0.73618 C
C3 1.35910 0.23715 0.77040 C
C4 1.14583 0.31067 0.79415 C
C5 1.27908 0.15628 0.63801 C
C6 1.34158 0.19903 0.60400 C
C7 1.42615 0.17580 0.56825 C
C8 1.44922 0.11187 0.56610 C
C9 1.38305 0.07080 0.59660 C
C10 1.29540 0.09115 0.63177 C
C11 1.31365 0.26790 0.60105 C
C12 1.21925 0.04520 0.65995 C
C13 0.89530 0.28240 0.67599 C
C14 0.79742 0.37677 0.61745 C
C15 0.68007 0.35717 0.62070 C
C16 0.90777 0.34122 0.64475 C
C17 0.75367 0.19752 0.70485 C
C18 1.02945 0.36580 0.63405 C
C19 0.66967 0.29983 0.65175 C
C20 0.85380 0.07505 0.59598 C
C21 0.81248 0.01598 0.61115 C
C22 0.72625 -0.01675 0.55615 C
C23 0.67997 0.00883 0.48925 C
C24 0.71980 0.06835 0.47575 C
C25 0.80808 0.10167 0.52819 C
C26 0.85585 -0.01270 0.68320 C
C27 0.77503 0.26122 0.67807 C
C28 0.97155 -0.09360 0.76030 C
C29 0.92782 -0.07237 0.81515 C
C30 0.84885 -0.02045 0.80475 C
C31 0.81343 0.00927 0.73930 C
C32 0.93470 -0.06485 0.69470 C
C33 0.85360 0.16410 0.51074 C
C34 0.77415 0.21625 0.50000 C
C35 0.81725 0.27355 0.48185 C
C36 0.93850 0.27870 0.47430 C
C37 1.01832 0.22748 0.48500 C
C38 0.97565 0.17055 0.50360 C
C39 1.09600 0.09360 0.86438 C
C75 1.08547 0.01517 0.97750 C
C74 1.17565 0.00550 0.94225 C
C73 1.18540 0.04425 0.88569 C
C84 0.91857 0.16013 0.88947 C
C89 0.96172 0.22052 0.88245 C
C88 0.88042 0.27123 0.87540 C
C87 0.75425 0.26235 0.87405 C
C86 0.71040 0.20320 0.88030 C
C85 0.79110 0.15240 0.88805 C
C82 1.28692 0.03063 0.85100 C
C83 1.30652 -0.03087 0.83240 C
C81 1.40472 -0.04507 0.80255 C
C80 1.48567 0.00148 0.79140 C
C79 1.46753 0.06247 0.81040 C
C78 1.36857 0.07672 0.83975 C
C76 1.00285 0.06525 0.95925 C
C77 1.00780 0.10570 0.90355 C
H1 1.46750 0.20350 0.54550 H
H2 1.50900 0.09700 0.54400 H
H3 1.39700 0.02800 0.59400 H
H4 1.36175 0.28775 0.64500 H
H5 1.22350 0.27500 0.59450 H
H6 1.33850 0.28650 0.56200 H
H7 1.13200 0.04700 0.63200 H
H8 1.22425 0.05525 0.70850 H
H9 1.25225 0.00375 0.65750 H
H10 0.80425 0.41525 0.59600 H
H11 0.60850 0.38200 0.60250 H
H12 0.75100 0.16700 0.66850 H
H13 0.67425 0.19725 0.71700 H
H14 0.82225 0.18775 0.74650 H
H15 1.01050 0.39400 0.59450 H
H16 1.07950 0.33150 0.62450 H
H17 1.07350 0.38500 0.67600 H
H18 0.59025 0.28675 0.65550 H
H19 0.69975 -0.05675 0.56500 H
H20 0.62250 -0.01350 0.45350 H
H21 0.68675 0.08625 0.43100 H
H22 1.02675 -0.12775 0.76750 H
H23 0.95050 -0.09250 0.85900 H
H24 0.81950 -0.00550 0.84200 H
H25 0.76075 0.04425 0.73300 H
H26 0.96300 -0.08050 0.65750 H
H27 0.69225 0.21275 0.50500 H
H28 0.76400 0.30850 0.47500 H
H29 0.96650 0.31700 0.46150 H
H30 1.10000 0.23100 0.48000 H
H31 1.03000 0.13600 0.51150 H
H32 1.36475 0.22575 0.81850 H
H33 1.38225 0.28025 0.76900 H
H34 1.41650 0.21150 0.75300 H
H35 1.23325 -0.02775 0.95600 H
H36 1.07975 -0.01175 1.01350 H
H37 0.94275 0.07225 0.98400 H
H38 1.06600 0.32900 0.79450 H
H39 1.20050 0.34250 0.78500 H
H40 1.18475 0.29175 0.83950 H
H41 1.35700 0.11800 0.85200 H
H42 1.52150 0.09400 0.80350 H
H43 1.55125 -0.00825 0.77100 H
H44 1.41575 -0.08625 0.79000 H
H45 1.25325 -0.06275 0.84000 H
H46 0.76050 0.11250 0.89250 H
H47 0.62550 0.19700 0.87950 H
H48 0.69900 0.29650 0.86900 H
H49 0.91025 0.31125 0.87150 H
H50 1.04575 0.22675 0.88250 H
